data_4131544
loop_
_publ_author_name
'Wilding, Matthew J. T.'
'Iovan, Diana A.'
'Betley, Theodore A.'

_publ_section_title
;
 High-Spin Iron Imido Complexes Competent for C-H Bond Amination.
;
_journal_issue 34
_journal_name_full 'Journal of the American Chemical Society'
_journal_page_first 12043
_journal_page_last 12049
_journal_paper_doi 10.1021/jacs.7b06682
_journal_volume 139
_journal_year 2017
_chemical_formula_moiety 'C86 H79 Fe N6'
_chemical_formula_sum 'C86 H79 Fe N6'
_chemical_formula_weight 1252.40
_space_group_crystal_system monoclinic
_space_group_IT_number 15
_space_group_name_Hall '-I 2ya'
_space_group_name_H-M_alt 'I 1 2/a 1'
_atom_sites_solution_hydrogens geom
_audit_creation_date 2014-12-12
_audit_creation_method
;
Olex2 1.2
(compiled 2013.12.10 svn.r2850 for OlexSys, GUI svn.r4736)
;
_cell_angle_alpha 90
_cell_angle_beta 98.769(7)
_cell_angle_gamma 90
_cell_formula_units_Z 8
_cell_length_a 18.529(8)
_cell_length_b 18.634(8)
_cell_length_c 47.04(2)
_cell_measurement_reflns_used 9992
_cell_measurement_temperature 100(1)
_cell_measurement_theta_max 23.88
_cell_measurement_theta_min 2.19
_cell_volume 16052(12)
_computing_cell_refinement 'SAINT 7.46A (Bruker-AXS, 2009)'
_computing_data_collection 'APEX2 v2009.3.0 (Bruker-AXS, 2009)'
_computing_data_reduction 'SAINT 7.46A (Bruker-AXS, 2009)'
_computing_molecular_graphics 'Olex2 (Dolomanov et al., 2009)'
_computing_publication_material 'Olex2 (Dolomanov et al., 2009)'
_computing_structure_refinement 'XLMP (Sheldrick, 2008)'
_diffrn_ambient_temperature 100.01
_diffrn_measured_fraction_theta_full 1.000
_diffrn_measured_fraction_theta_max 0.991
_diffrn_measurement_device_type 'Bruker APEX-II CCD'
_diffrn_measurement_method 'phi and omega scans'
_diffrn_radiation_type MoK\a
_diffrn_radiation_wavelength 0.71073
_diffrn_reflns_av_R_equivalents 0.1267
_diffrn_reflns_av_unetI/netI 0.0834
_diffrn_reflns_Laue_measured_fraction_full 1.000
_diffrn_reflns_Laue_measured_fraction_max 0.991
_diffrn_reflns_limit_h_max 22
_diffrn_reflns_limit_h_min -22
_diffrn_reflns_limit_k_max 22
_diffrn_reflns_limit_k_min -22
_diffrn_reflns_limit_l_max 57
_diffrn_reflns_limit_l_min -57
_diffrn_reflns_number 122961
_diffrn_reflns_point_group_measured_fraction_full 1.000
_diffrn_reflns_point_group_measured_fraction_max 0.991
_diffrn_reflns_theta_full 25.242
_diffrn_reflns_theta_max 25.970
_diffrn_reflns_theta_min 1.177
_diffrn_standards_number 0
_exptl_absorpt_coefficient_mu 0.232
_exptl_absorpt_correction_T_max 0.7453
_exptl_absorpt_correction_T_min 0.5764
_exptl_absorpt_correction_type multi-scan
_exptl_absorpt_process_details
;
? was used for absorption correction.
wR2(int) was 0.0955 before and 0.0773 after correction.
The Ratio of minimum to maximum transmission is 0.7734.
The \l/2 correction factor is 0.00150.
;
_exptl_crystal_colour red
_exptl_crystal_density_diffrn 1.037
_exptl_crystal_description plate
_exptl_crystal_F_000 5304
_exptl_crystal_size_max 0.27
_exptl_crystal_size_mid 0.15
_exptl_crystal_size_min 0.09
_refine_diff_density_max 3.342
_refine_diff_density_min -0.713
_refine_diff_density_rms 0.194
_refine_ls_extinction_method none
_refine_ls_goodness_of_fit_ref 1.105
_refine_ls_hydrogen_treatment constr
_refine_ls_matrix_type full
_refine_ls_number_parameters 841
_refine_ls_number_reflns 15588
_refine_ls_number_restraints 0
_refine_ls_restrained_S_all 1.105
_refine_ls_R_factor_all 0.1586
_refine_ls_R_factor_gt 0.1075
_refine_ls_shift/su_max 0.000
_refine_ls_shift/su_mean 0.000
_refine_ls_structure_factor_coef Fsqd
_refine_ls_weighting_details 'w=1/[\s^2^(Fo^2^)+(0.1921P)^2^+89.7327P] where P=(Fo^2^+2Fc^2^)/3'
_refine_ls_weighting_scheme calc
_refine_ls_wR_factor_gt 0.3064
_refine_ls_wR_factor_ref 0.3463
_reflns_Friedel_coverage 0.000
_reflns_number_gt 10088
_reflns_number_total 15588
_reflns_threshold_expression 'I > 2\s(I)'
_cod_data_source_file ja7b06682_si_002.cif
_cod_data_source_block mono2_a
_cod_original_cell_volume 16051(12)
_cod_database_code 4131544
_shelxl_version_number 2014/6
_shelx_space_group_comment
;
The symmetry employed for this shelxl refinement is uniquely defined
by the following loop, which should always be used as a source of
symmetry information in preference to the above space-group names.
They are only intended as comments.
;
_shelx_estimated_absorpt_t_max 0.979
_shelx_estimated_absorpt_t_min 0.940
_olex2_refinement_description
;
1. Fixed Uiso
 At 1.2 times of:
  All C(H) groups, All C(H,H) groups
 At 1.5 times of:
  All C(H,H,H) groups
2.a Ternary CH refined with riding coordinates:
 C00K(H00K), C01C(H01E), C01S(H01S), C01W(H01W), C026(H026), C029(H029)
2.b Secondary CH2 refined with riding coordinates:
 C00N(H00A,H00D), C00P(H00E,H00F), C017(H01A,H01B), C01B(H01C,H01D), C01M(H01G,
 H01M), C01N(H01N,H01O), C01O(H01P,H01Q), C01U(H01T,H01U), C025(H02A,H02B),
 C027(H02C,H02D), C02A(H02E,H02F), C02E(H02I,H02J)
2.c Aromatic/amide H refined with riding coordinates:
 C009(H009), C00B(H00B), C00C(H00C), C00O(H00O), C00T(H00T), C00U(H00U),
 C00V(H00V), C00X(H00X), C00Z(H00Z), C013(H013), C015(H015), C016(H016),
 C018(H018), C019(H019), C01F(H01F), C01H(H01H), C01I(H01I), C01J(H01J),
 C01K(H01K), C01L(H01L), C01P(H01R), C01V(H01V), C01X(H01X), C01Z(H01Z),
 C020(H020), C021(H021), C022(H022), C023(H023), C028(H028), C02C(H02G),
 C02D(H02H), C02F(H02K), C02G(H02L), C02H(H02M), C02J(H02Q), C2(H2), C3(H3),
 C5(H5), C6(H6), C8(H8)
2.d Idealised Me refined as rotating group:
 C02I(H02N,H02O,H02P), C02K(H02R,H02S,H02T), C02L(H02U,H02V,H02W)
;

loop_
_space_group_symop_operation_xyz
'x, y, z'
'-x+1/2, y, -z'
'x+1/2, y+1/2, z+1/2'
'-x+1, y+1/2, -z+1/2'
'-x, -y, -z'
'x-1/2, -y, z'
'-x+1/2, -y+1/2, -z+1/2'
'x, -y+1/2, z+1/2'

loop_
_atom_site_label
_atom_site_type_symbol
_atom_site_fract_x
_atom_site_fract_y
_atom_site_fract_z
_atom_site_U_iso_or_equiv
_atom_site_adp_type
_atom_site_occupancy
_atom_site_site_symmetry_order
_atom_site_calc_flag
_atom_site_refinement_flags_posn
_atom_site_disorder_assembly
_atom_site_disorder_group
Fe01 Fe 0.33557(4) 0.60726(4) 0.36699(2) 0.0189(2) Uani 1 1 d . . .
N002 N 0.3599(2) 0.7057(2) 0.38343(9) 0.0203(9) Uani 1 1 d . . .
N003 N 0.4390(2) 0.5828(2) 0.36302(9) 0.0192(9) Uani 1 1 d . . .
N004 N 0.2482(2) 0.5737(2) 0.34177(9) 0.0207(9) Uani 1 1 d . . .
N005 N 0.2068(2) 0.5250(3) 0.35176(10) 0.0250(10) Uani 1 1 d . . .
N006 N 0.2912(2) 0.5344(2) 0.39050(9) 0.0223(10) Uani 1 1 d . . .
N007 N 0.2319(2) 0.5026(3) 0.37824(10) 0.0253(10) Uani 1 1 d . . .
C008 C 0.4700(3) 0.5275(3) 0.35046(11) 0.0184(10) Uani 1 1 d . . .
C009 C 0.4203(3) 0.5094(3) 0.27030(11) 0.0218(11) Uani 1 1 d . . .
H009 H 0.4273 0.5367 0.2539 0.026 Uiso 1 1 calc R . .
C00A C 0.4381(3) 0.4971(3) 0.32203(11) 0.0183(11) Uani 1 1 d . . .
C00B C 0.3718(3) 0.4069(3) 0.29079(12) 0.0243(12) Uani 1 1 d . . .
H00B H 0.3452 0.3632 0.2887 0.029 Uiso 1 1 calc R . .
C00C C 0.5414(3) 0.5136(3) 0.36474(12) 0.0238(12) Uani 1 1 d . . .
H00C H 0.5732 0.4765 0.3604 0.029 Uiso 1 1 calc R . .
C00D C 0.3821(3) 0.4450(3) 0.26639(11) 0.0223(11) Uani 1 1 d . . .
C00E C 0.3531(3) 0.4181(3) 0.23686(12) 0.0238(12) Uani 1 1 d . . .
C00F C 0.4926(3) 0.6032(3) 0.29744(11) 0.0199(11) Uani 1 1 d . . .
C00G C 0.3998(3) 0.4313(3) 0.31865(12) 0.0218(11) Uani 1 1 d . . .
C00H C 0.4296(3) 0.7184(3) 0.39875(11) 0.0230(11) Uani 1 1 d . . .
C00I C 0.4934(3) 0.6081(3) 0.38521(11) 0.0214(11) Uani 1 1 d . . .
C00J C 0.4485(3) 0.5351(3) 0.29728(11) 0.0204(11) Uani 1 1 d . . .
C00K C 0.1106(3) 0.6402(3) 0.27778(12) 0.0280(13) Uani 1 1 d . . .
H00K H 0.0592 0.6579 0.2762 0.034 Uiso 1 1 calc R . .
C00L C 0.3211(3) 0.5016(3) 0.41885(11) 0.0243(12) Uani 1 1 d . . .
C00N C 0.2205(3) 0.5274(3) 0.29193(12) 0.0269(12) Uani 1 1 d . . .
H00A H 0.1907 0.4880 0.2982 0.032 Uiso 1 1 calc R . .
H00D H 0.2715 0.5103 0.2934 0.032 Uiso 1 1 calc R . .
C00O C 0.3749(3) 0.8271(3) 0.33163(12) 0.0253(12) Uani 1 1 d . . .
H00O H 0.3766 0.7764 0.3334 0.030 Uiso 1 1 calc R . .
C00P C 0.1382(3) 0.6194(3) 0.30912(12) 0.0248(12) Uani 1 1 d . . .
H00E H 0.1068 0.5812 0.3153 0.030 Uiso 1 1 calc R . .
H00F H 0.1360 0.6615 0.3218 0.030 Uiso 1 1 calc R . .
C00R C 0.2495(3) 0.7817(3) 0.36775(12) 0.0251(12) Uani 1 1 d . . .
C00S C 0.2175(3) 0.5925(3) 0.31146(11) 0.0205(11) Uani 1 1 d . . .
C00T C -0.0321(3) 0.9059(3) 0.28199(13) 0.0319(14) Uani 1 1 d . . .
H00T H -0.0408 0.9522 0.2737 0.038 Uiso 1 1 calc R . .
C00U C 0.5563(3) 0.5642(3) 0.38617(12) 0.0264(12) Uani 1 1 d . . .
H00U H 0.6005 0.5688 0.3992 0.032 Uiso 1 1 calc R . .
C00V C -0.0821(3) 0.8526(3) 0.27520(14) 0.0337(14) Uani 1 1 d . . .
H00V H -0.1250 0.8614 0.2618 0.040 Uiso 1 1 calc R . .
C00W C 0.2460(3) 0.8278(3) 0.34422(12) 0.0242(12) Uani 1 1 d . . .
C00X C 0.1791(3) 0.8425(3) 0.32730(12) 0.0259(12) Uani 1 1 d . . .
H00X H 0.1776 0.8738 0.3113 0.031 Uiso 1 1 calc R . .
C00Y C 0.3219(3) 0.7682(3) 0.38479(12) 0.0236(11) Uani 1 1 d . . .
C00Z C 0.1180(3) 0.7690(3) 0.35782(13) 0.0282(13) Uani 1 1 d . . .
H00Z H 0.0741 0.7496 0.3628 0.034 Uiso 1 1 calc R . .
C010 C 0.4892(3) 0.6732(3) 0.39985(11) 0.0234(12) Uani 1 1 d . . .
C011 C 0.3117(3) 0.8641(3) 0.33587(12) 0.0265(12) Uani 1 1 d . . .
C012 C 0.1845(3) 0.7536(3) 0.37516(12) 0.0255(12) Uani 1 1 d . . .
C013 C 0.4615(3) 0.6652(3) 0.28393(12) 0.0241(12) Uani 1 1 d . . .
H013 H 0.4108 0.6661 0.2767 0.029 Uiso 1 1 calc R . .
C015 C 0.3919(3) 0.4300(3) 0.21455(12) 0.0284(13) Uani 1 1 d . . .
H015 H 0.4383 0.4527 0.2183 0.034 Uiso 1 1 calc R . .
C016 C 0.5672(3) 0.6040(3) 0.30832(12) 0.0246(12) Uani 1 1 d . . .
H016 H 0.5892 0.5633 0.3182 0.030 Uiso 1 1 calc R . .
C017 C 0.2628(3) 0.4607(4) 0.43254(13) 0.0331(14) Uani 1 1 d . . .
H01A H 0.2229 0.4937 0.4357 0.040 Uiso 1 1 calc R . .
H01B H 0.2416 0.4217 0.4196 0.040 Uiso 1 1 calc R . .
C018 C 0.5034(3) 0.7248(3) 0.28097(13) 0.0293(13) Uani 1 1 d . . .
H018 H 0.4814 0.7665 0.2718 0.035 Uiso 1 1 calc R . .
C019 C 0.0317(3) 0.8929(3) 0.30103(14) 0.0321(13) Uani 1 1 d . . .
H019 H 0.0670 0.9300 0.3050 0.038 Uiso 1 1 calc R . .
C01A C 0.0447(3) 0.8267(3) 0.31430(13) 0.0275(12) Uani 1 1 d . . .
C01B C 0.3529(3) 0.5614(3) 0.43884(12) 0.0298(13) Uani 1 1 d . . .
H01C H 0.3137 0.5948 0.4423 0.036 Uiso 1 1 calc R . .
H01D H 0.3893 0.5887 0.4298 0.036 Uiso 1 1 calc R . .
C01C C 0.1915(3) 0.5474(3) 0.26077(13) 0.0325(14) Uani 1 1 d . . .
H01E H 0.1930 0.5045 0.2481 0.039 Uiso 1 1 calc R . .
C01D C 0.5603(3) 0.7017(3) 0.41582(12) 0.0274(12) Uani 1 1 d . . .
C01E C 0.1149(3) 0.8123(3) 0.33335(13) 0.0271(12) Uani 1 1 d . . .
C01F C 0.3102(3) 0.9382(3) 0.33219(13) 0.0320(13) Uani 1 1 d . . .
H01F H 0.2674 0.9642 0.3345 0.038 Uiso 1 1 calc R . .
C01G C 0.1811(3) 0.7127(3) 0.40204(12) 0.0286(13) Uani 1 1 d . . .
C01H C 0.5775(3) 0.7245(3) 0.29133(12) 0.0299(13) Uani 1 1 d . . .
H01H H 0.6065 0.7657 0.2893 0.036 Uiso 1 1 calc R . .
C01I C 0.6086(3) 0.6636(3) 0.30473(12) 0.0280(13) Uani 1 1 d . . .
H01I H 0.6596 0.6629 0.3116 0.034 Uiso 1 1 calc R . .
C01J C 0.4347(3) 0.8637(3) 0.32488(13) 0.0296(13) Uani 1 1 d . . .
H01J H 0.4776 0.8382 0.3223 0.035 Uiso 1 1 calc R . .
C01K C 0.2974(3) 0.3750(4) 0.18095(13) 0.0348(14) Uani 1 1 d . . .
H01K H 0.2781 0.3612 0.1619 0.042 Uiso 1 1 calc R . .
C01L C 0.2873(3) 0.3831(3) 0.23124(13) 0.0331(14) Uani 1 1 d . . .
H01L H 0.2604 0.3738 0.2465 0.040 Uiso 1 1 calc R . .
C01M C 0.1584(3) 0.6994(3) 0.26840(13) 0.0329(14) Uani 1 1 d . . .
H01G H 0.1573 0.7419 0.2809 0.040 Uiso 1 1 calc R . .
H01M H 0.1400 0.7138 0.2483 0.040 Uiso 1 1 calc R . .
C01N C 0.2647(3) 0.6516(3) 0.30213(12) 0.0287(13) Uani 1 1 d . . .
H01N H 0.3161 0.6354 0.3042 0.034 Uiso 1 1 calc R . .
H01O H 0.2625 0.6944 0.3145 0.034 Uiso 1 1 calc R . .
C01O C 0.3819(3) 0.4500(3) 0.41366(13) 0.0306(13) Uani 1 1 d . . .
H01P H 0.3615 0.4118 0.4002 0.037 Uiso 1 1 calc R . .
H01Q H 0.4194 0.4763 0.4049 0.037 Uiso 1 1 calc R . .
C01P C 0.3641(3) 0.4092(3) 0.18654(14) 0.0341(14) Uani 1 1 d . . .
H01R H 0.3911 0.4186 0.1713 0.041 Uiso 1 1 calc R . .
C01S C 0.2371(3) 0.6712(4) 0.27056(13) 0.0361(15) Uani 1 1 d . . .
H01S H 0.2688 0.7098 0.2644 0.043 Uiso 1 1 calc R . .
C01T C 0.6072(3) 0.7388(4) 0.40003(13) 0.0376(15) Uani 1 1 d . . .
C01U C 0.1126(3) 0.5741(3) 0.25874(13) 0.0316(13) Uani 1 1 d . . .
H01T H 0.0931 0.5864 0.2385 0.038 Uiso 1 1 calc R . .
H01U H 0.0816 0.5358 0.2651 0.038 Uiso 1 1 calc R . .
C01V C 0.4325(3) 0.9376(4) 0.32188(13) 0.0337(14) Uani 1 1 d . . .
H01V H 0.4739 0.9629 0.3175 0.040 Uiso 1 1 calc R . .
C01W C 0.4168(3) 0.4164(4) 0.44209(13) 0.0353(14) Uani 1 1 d . . .
H01W H 0.4561 0.3822 0.4386 0.042 Uiso 1 1 calc R . .
C01X C 0.4319(3) 0.7894(3) 0.41031(12) 0.0283(13) Uani 1 1 d . . .
H01X H 0.4721 0.8115 0.4220 0.034 Uiso 1 1 calc R . .
C01Z C 0.2146(4) 0.7384(4) 0.42869(14) 0.0428(16) Uani 1 1 d . . .
H01Z H 0.2445 0.7801 0.4297 0.051 Uiso 1 1 calc R . .
C020 C 0.1397(3) 0.6502(3) 0.40143(14) 0.0335(14) Uani 1 1 d . . .
H020 H 0.1179 0.6311 0.3834 0.040 Uiso 1 1 calc R . .
C021 C 0.2591(3) 0.3610(4) 0.20321(14) 0.0377(15) Uani 1 1 d . . .
H021 H 0.2138 0.3364 0.1996 0.045 Uiso 1 1 calc R . .
C022 C 0.3650(3) 0.8193(3) 0.40135(12) 0.0285(13) Uani 1 1 d . . .
H022 H 0.3503 0.8664 0.4056 0.034 Uiso 1 1 calc R . .
C023 C 0.3698(3) 0.9743(4) 0.32523(15) 0.0389(15) Uani 1 1 d . . .
H023 H 0.3678 1.0249 0.3227 0.047 Uiso 1 1 calc R . .
C024 C 0.6909(4) 0.7613(4) 0.44378(16) 0.0437(17) Uani 1 1 d . . .
C025 C 0.3585(4) 0.3767(4) 0.45562(15) 0.0426(16) Uani 1 1 d . . .
H02A H 0.3369 0.3381 0.4425 0.051 Uiso 1 1 calc R . .
H02B H 0.3809 0.3543 0.4740 0.051 Uiso 1 1 calc R . .
C026 C 0.3898(4) 0.5290(4) 0.46767(13) 0.0374(15) Uani 1 1 d . . .
H026 H 0.4116 0.5681 0.4808 0.045 Uiso 1 1 calc R . .
C027 C 0.2391(3) 0.6070(4) 0.25121(13) 0.0383(16) Uani 1 1 d . . .
H02C H 0.2900 0.5898 0.2522 0.046 Uiso 1 1 calc R . .
H02D H 0.2208 0.6206 0.2311 0.046 Uiso 1 1 calc R . .
C028 C -0.0704(3) 0.7854(4) 0.28787(16) 0.0411(16) Uani 1 1 d . . .
H028 H -0.1051 0.7481 0.2831 0.049 Uiso 1 1 calc R . .
C029 C 0.2991(4) 0.4292(4) 0.46120(13) 0.0413(16) Uani 1 1 d . . .
H029 H 0.2616 0.4030 0.4704 0.050 Uiso 1 1 calc R . .
C02A C 0.4494(4) 0.4761(4) 0.46223(14) 0.0395(16) Uani 1 1 d . . .
H02E H 0.4874 0.5018 0.4535 0.047 Uiso 1 1 calc R . .
H02F H 0.4727 0.4552 0.4807 0.047 Uiso 1 1 calc R . .
C02B C 0.5792(4) 0.6956(4) 0.44546(14) 0.0394(16) Uani 1 1 d . . .
C02C C 0.6715(3) 0.7686(4) 0.41423(16) 0.0458(18) Uani 1 1 d . . .
H02G H 0.7027 0.7943 0.4036 0.055 Uiso 1 1 calc R . .
C02D C -0.0075(3) 0.7731(4) 0.30754(15) 0.0383(15) Uani 1 1 d . . .
H02H H -0.0001 0.7274 0.3165 0.046 Uiso 1 1 calc R . .
C02E C 0.3322(4) 0.4893(4) 0.48134(13) 0.0425(16) Uani 1 1 d . . .
H02I H 0.2934 0.5231 0.4850 0.051 Uiso 1 1 calc R . .
H02J H 0.3546 0.4686 0.5000 0.051 Uiso 1 1 calc R . .
C02F C 0.6442(4) 0.7253(4) 0.45877(15) 0.0483(18) Uani 1 1 d . . .
H02K H 0.6568 0.7205 0.4790 0.058 Uiso 1 1 calc R . .
C02G C 0.1298(4) 0.6154(4) 0.42644(16) 0.0432(17) Uani 1 1 d . . .
H02L H 0.1005 0.5734 0.4256 0.052 Uiso 1 1 calc R . .
C02H C 0.1624(4) 0.6419(4) 0.45275(16) 0.052(2) Uani 1 1 d . . .
H02M H 0.1560 0.6182 0.4701 0.062 Uiso 1 1 calc R . .
C02I C 0.5871(5) 0.7492(6) 0.36794(16) 0.074(3) Uani 1 1 d . . .
H02N H 0.5797 0.7024 0.3585 0.111 Uiso 1 1 calc GR . .
H02O H 0.6267 0.7747 0.3606 0.111 Uiso 1 1 calc GR . .
H02P H 0.5421 0.7774 0.3639 0.111 Uiso 1 1 calc GR . .
C02J C 0.2043(4) 0.7031(5) 0.45359(15) 0.056(2) Uani 1 1 d . . .
H02Q H 0.2265 0.7214 0.4717 0.067 Uiso 1 1 calc R . .
C02K C 0.7599(4) 0.7965(5) 0.45862(18) 0.059(2) Uani 1 1 d . . .
H02R H 0.7912 0.8090 0.4443 0.089 Uiso 1 1 calc GR . .
H02S H 0.7860 0.7633 0.4727 0.089 Uiso 1 1 calc GR . .
H02T H 0.7474 0.8402 0.4684 0.089 Uiso 1 1 calc GR . .
C02L C 0.5286(5) 0.6599(5) 0.46307(16) 0.073(3) Uani 1 1 d . . .
H02U H 0.4780 0.6707 0.4548 0.109 Uiso 1 1 calc GR . .
H02V H 0.5384 0.6778 0.4829 0.109 Uiso 1 1 calc GR . .
H02W H 0.5364 0.6079 0.4630 0.109 Uiso 1 1 calc GR . .
C2 C 0.3162(3) 0.3613(4) 0.34458(13) 0.0351(14) Uani 1 1 d . . .
H2 H 0.2759 0.3836 0.3330 0.042 Uiso 1 1 calc R A .
C3 C 0.4449(3) 0.3525(3) 0.36074(13) 0.0294(13) Uani 1 1 d . . .
H3 H 0.4935 0.3677 0.3600 0.035 Uiso 1 1 calc R A .
C5 C 0.4316(4) 0.2995(3) 0.38040(14) 0.0390(15) Uani 1 1 d . . .
H5 H 0.4713 0.2793 0.3930 0.047 Uiso 1 1 calc R B .
C6 C 0.3037(4) 0.3074(4) 0.36371(15) 0.0470(18) Uani 1 1 d . . .
H6 H 0.2553 0.2916 0.3645 0.056 Uiso 1 1 calc R B .
C12 C 0.3867(3) 0.3831(3) 0.34210(12) 0.0233(11) Uani 1 1 d . A -1
C8 C 0.3623(4) 0.2768(4) 0.38165(15) 0.0479(18) Uani 1 1 d . B -1
H8 H 0.3540 0.2400 0.3948 0.057 Uiso 1 1 calc R B -1

loop_
_atom_site_aniso_label
_atom_site_aniso_U_11
_atom_site_aniso_U_22
_atom_site_aniso_U_33
_atom_site_aniso_U_23
_atom_site_aniso_U_13
_atom_site_aniso_U_12
Fe01 0.0112(4) 0.0249(4) 0.0201(4) 0.0013(3) 0.0003(3) 0.0002(3)
N002 0.014(2) 0.027(2) 0.020(2) 0.0006(18) 0.0015(17) 0.0009(17)
N003 0.013(2) 0.024(2) 0.020(2) -0.0010(18) 0.0011(17) 0.0005(17)
N004 0.013(2) 0.027(2) 0.021(2) 0.0055(19) 0.0013(17) 0.0015(18)
N005 0.014(2) 0.034(3) 0.026(3) 0.009(2) -0.0002(18) -0.0042(19)
N006 0.016(2) 0.030(2) 0.020(2) 0.0023(19) 0.0000(17) -0.0005(18)
N007 0.017(2) 0.035(3) 0.022(2) 0.004(2) -0.0007(18) -0.0081(19)
C008 0.012(2) 0.024(3) 0.020(3) 0.002(2) 0.0031(19) -0.0009(19)
C009 0.019(2) 0.028(3) 0.019(3) -0.001(2) 0.002(2) 0.000(2)
C00A 0.011(2) 0.024(3) 0.019(3) -0.003(2) -0.0005(19) 0.0032(19)
C00B 0.018(2) 0.026(3) 0.030(3) -0.005(2) 0.006(2) -0.003(2)
C00C 0.014(2) 0.030(3) 0.027(3) 0.002(2) 0.001(2) 0.002(2)
C00D 0.016(2) 0.029(3) 0.021(3) -0.003(2) 0.000(2) 0.004(2)
C00E 0.022(3) 0.025(3) 0.023(3) -0.005(2) 0.000(2) 0.002(2)
C00F 0.015(2) 0.025(3) 0.020(3) 0.002(2) 0.004(2) -0.001(2)
C00G 0.016(2) 0.024(3) 0.025(3) 0.000(2) 0.003(2) 0.001(2)
C00H 0.017(2) 0.031(3) 0.020(3) 0.003(2) 0.001(2) -0.001(2)
C00I 0.017(2) 0.028(3) 0.018(3) 0.003(2) 0.001(2) -0.003(2)
C00J 0.013(2) 0.023(3) 0.025(3) 0.000(2) 0.003(2) 0.002(2)
C00K 0.011(2) 0.041(3) 0.030(3) 0.008(3) -0.004(2) 0.008(2)
C00L 0.021(3) 0.036(3) 0.015(3) 0.002(2) 0.001(2) -0.003(2)
C00N 0.021(3) 0.035(3) 0.024(3) 0.004(2) 0.002(2) 0.005(2)
C00O 0.022(3) 0.027(3) 0.027(3) 0.003(2) 0.004(2) 0.001(2)
C00P 0.018(3) 0.033(3) 0.022(3) 0.002(2) -0.002(2) 0.002(2)
C00R 0.023(3) 0.025(3) 0.027(3) -0.001(2) 0.003(2) 0.002(2)
C00S 0.014(2) 0.030(3) 0.015(3) 0.005(2) -0.0048(19) -0.001(2)
C00T 0.026(3) 0.034(3) 0.036(3) 0.008(3) 0.007(3) 0.006(2)
C00U 0.018(3) 0.034(3) 0.025(3) 0.003(2) -0.004(2) 0.000(2)
C00V 0.021(3) 0.039(4) 0.041(4) 0.006(3) 0.002(2) 0.007(2)
C00W 0.021(3) 0.025(3) 0.027(3) -0.001(2) 0.005(2) 0.003(2)
C00X 0.022(3) 0.026(3) 0.030(3) 0.007(2) 0.003(2) 0.007(2)
C00Y 0.020(3) 0.027(3) 0.023(3) 0.002(2) 0.003(2) 0.001(2)
C00Z 0.019(3) 0.032(3) 0.034(3) 0.005(3) 0.005(2) 0.003(2)
C010 0.021(3) 0.033(3) 0.015(3) 0.004(2) -0.002(2) -0.004(2)
C011 0.023(3) 0.032(3) 0.025(3) 0.005(2) 0.004(2) 0.002(2)
C012 0.024(3) 0.025(3) 0.029(3) 0.001(2) 0.008(2) 0.003(2)
C013 0.014(2) 0.030(3) 0.027(3) 0.001(2) 0.001(2) -0.001(2)
C015 0.023(3) 0.033(3) 0.030(3) -0.005(3) 0.004(2) 0.000(2)
C016 0.019(3) 0.028(3) 0.026(3) 0.004(2) 0.001(2) 0.003(2)
C017 0.023(3) 0.050(4) 0.026(3) 0.011(3) 0.003(2) -0.005(3)
C018 0.029(3) 0.028(3) 0.032(3) 0.003(2) 0.006(2) 0.002(2)
C019 0.023(3) 0.031(3) 0.042(4) 0.003(3) 0.005(3) 0.000(2)
C01A 0.017(3) 0.033(3) 0.034(3) 0.008(3) 0.007(2) 0.008(2)
C01B 0.032(3) 0.038(3) 0.020(3) 0.003(2) 0.005(2) -0.003(3)
C01C 0.035(3) 0.038(3) 0.024(3) -0.003(3) 0.001(2) 0.005(3)
C01D 0.020(3) 0.034(3) 0.026(3) -0.004(2) -0.001(2) 0.000(2)
C01E 0.018(3) 0.031(3) 0.032(3) 0.005(2) 0.004(2) 0.005(2)
C01F 0.025(3) 0.032(3) 0.041(4) 0.003(3) 0.011(3) 0.004(2)
C01G 0.022(3) 0.037(3) 0.027(3) 0.002(2) 0.004(2) 0.006(2)
C01H 0.026(3) 0.034(3) 0.029(3) -0.003(3) 0.003(2) -0.009(2)
C01I 0.016(3) 0.034(3) 0.033(3) 0.002(3) -0.001(2) 0.001(2)
C01J 0.020(3) 0.036(3) 0.034(3) 0.005(3) 0.008(2) 0.003(2)
C01K 0.028(3) 0.046(4) 0.027(3) -0.012(3) -0.003(2) 0.011(3)
C01L 0.026(3) 0.042(4) 0.033(3) -0.011(3) 0.006(2) -0.003(3)
C01M 0.027(3) 0.037(3) 0.032(3) 0.014(3) -0.006(2) 0.001(3)
C01N 0.018(3) 0.035(3) 0.030(3) 0.013(3) -0.003(2) -0.006(2)
C01O 0.023(3) 0.035(3) 0.032(3) 0.007(3) 0.000(2) 0.005(2)
C01P 0.032(3) 0.038(3) 0.032(3) -0.005(3) 0.004(3) -0.001(3)
C01S 0.020(3) 0.052(4) 0.033(3) 0.024(3) -0.006(2) -0.005(3)
C01T 0.025(3) 0.062(4) 0.025(3) -0.012(3) 0.001(2) -0.007(3)
C01U 0.027(3) 0.040(3) 0.026(3) 0.005(3) -0.003(2) -0.006(3)
C01V 0.023(3) 0.048(4) 0.032(3) 0.007(3) 0.007(2) -0.007(3)
C01W 0.031(3) 0.050(4) 0.024(3) 0.007(3) 0.001(2) 0.002(3)
C01X 0.025(3) 0.032(3) 0.027(3) -0.004(2) -0.001(2) -0.001(2)
C01Z 0.044(4) 0.052(4) 0.033(4) -0.001(3) 0.011(3) -0.003(3)
C020 0.024(3) 0.040(4) 0.037(3) 0.006(3) 0.005(2) 0.005(3)
C021 0.019(3) 0.051(4) 0.041(4) -0.015(3) 0.000(3) -0.004(3)
C022 0.030(3) 0.025(3) 0.030(3) -0.003(2) 0.002(2) 0.001(2)
C023 0.034(3) 0.033(3) 0.052(4) 0.008(3) 0.013(3) 0.000(3)
C024 0.032(3) 0.046(4) 0.049(4) -0.020(3) -0.007(3) 0.002(3)
C025 0.044(4) 0.049(4) 0.032(4) 0.012(3) -0.005(3) -0.007(3)
C026 0.038(3) 0.045(4) 0.028(3) 0.000(3) -0.001(3) -0.008(3)
C027 0.026(3) 0.064(5) 0.025(3) 0.019(3) 0.007(2) 0.010(3)
C028 0.022(3) 0.040(4) 0.060(4) 0.013(3) 0.000(3) -0.003(3)
C029 0.036(3) 0.061(4) 0.027(3) 0.011(3) 0.005(3) -0.013(3)
C02A 0.035(3) 0.051(4) 0.028(3) 0.013(3) -0.009(3) 0.001(3)
C02B 0.042(4) 0.037(4) 0.034(4) 0.004(3) -0.012(3) -0.012(3)
C02C 0.026(3) 0.061(5) 0.051(4) -0.019(4) 0.010(3) -0.012(3)
C02D 0.023(3) 0.037(4) 0.054(4) 0.013(3) 0.004(3) 0.003(3)
C02E 0.050(4) 0.057(4) 0.021(3) 0.006(3) 0.006(3) 0.005(3)
C02F 0.051(4) 0.051(4) 0.035(4) 0.001(3) -0.017(3) -0.011(3)
C02G 0.037(4) 0.047(4) 0.049(4) 0.015(3) 0.014(3) 0.005(3)
C02H 0.059(5) 0.063(5) 0.038(4) 0.022(4) 0.020(4) 0.017(4)
C02I 0.058(5) 0.131(9) 0.032(4) -0.003(5) 0.008(4) -0.059(6)
C02J 0.061(5) 0.078(6) 0.026(4) 0.003(4) 0.002(3) 0.001(4)
C02K 0.041(4) 0.070(5) 0.062(5) -0.021(4) -0.009(4) -0.010(4)
C02L 0.092(7) 0.088(7) 0.031(4) 0.018(4) -0.014(4) -0.047(6)
C2 0.028(3) 0.043(4) 0.033(3) 0.000(3) 0.003(3) -0.009(3)
C3 0.025(3) 0.031(3) 0.034(3) 0.002(3) 0.009(2) 0.003(2)
C5 0.043(4) 0.034(3) 0.040(4) 0.009(3) 0.009(3) 0.013(3)
C6 0.044(4) 0.052(4) 0.046(4) 0.009(3) 0.007(3) -0.023(3)
C12 0.021(3) 0.026(3) 0.024(3) 0.001(2) 0.004(2) -0.001(2)
C8 0.067(5) 0.039(4) 0.040(4) 0.008(3) 0.015(4) -0.006(3)

loop_
_atom_type_symbol
_atom_type_description
_atom_type_scat_dispersion_real
_atom_type_scat_dispersion_imag
_atom_type_scat_source
C C 0.0033 0.0016 'International Tables Vol C Tables 4.2.6.8 and 6.1.1.4'
H H 0.0000 0.0000 'International Tables Vol C Tables 4.2.6.8 and 6.1.1.4'
Fe Fe 0.3463 0.8444 'International Tables Vol C Tables 4.2.6.8 and 6.1.1.4'
N N 0.0061 0.0033 'International Tables Vol C Tables 4.2.6.8 and 6.1.1.4'

loop_
_geom_angle_atom_site_label_1
_geom_angle_atom_site_label_2
_geom_angle_atom_site_label_3
_geom_angle
N003 Fe01 N002 94.71(17)
N004 Fe01 N002 129.73(18)
N004 Fe01 N003 125.73(18)
N004 Fe01 N006 75.38(18)
N006 Fe01 N002 119.43(18)
N006 Fe01 N003 112.01(18)
C00H N002 Fe01 119.1(3)
C00Y N002 Fe01 135.0(3)
C00Y N002 C00H 105.8(4)
C008 N003 Fe01 133.4(3)
C008 N003 C00I 105.8(4)
C00I N003 Fe01 116.0(3)
N005 N004 Fe01 118.4(3)
N005 N004 C00S 110.1(4)
C00S N004 Fe01 131.5(3)
N004 N005 N007 114.2(4)
N007 N006 Fe01 116.9(3)
N007 N006 C00L 112.4(4)
C00L N006 Fe01 130.0(3)
N006 N007 N005 115.0(4)
N003 C008 C00A 122.9(4)
N003 C008 C00C 111.1(4)
C00C C008 C00A 124.8(5)
C00D C009 H009 118.9
C00J C009 H009 118.9
C00J C009 C00D 122.2(5)
C00G C00A C008 123.7(5)
C00J C00A C008 117.9(5)
C00J C00A C00G 118.4(5)
C00D C00B H00B 119.1
C00D C00B C00G 121.8(5)
C00G C00B H00B 119.1
C008 C00C H00C 126.6
C00U C00C C008 106.9(5)
C00U C00C H00C 126.6
C009 C00D C00E 120.9(5)
C00B C00D C009 117.6(5)
C00B C00D C00E 121.4(5)
C015 C00E C00D 119.9(5)
C01L C00E C00D 121.3(5)
C01L C00E C015 118.8(5)
C013 C00F C00J 120.5(4)
C016 C00F C00J 121.0(5)
C016 C00F C013 118.2(5)
C00A C00G C12 125.6(5)
C00B C00G C00A 119.4(5)
C00B C00G C12 114.9(5)
N002 C00H C01X 108.9(5)
C010 C00H N002 125.8(5)
C010 C00H C01X 124.9(5)
N003 C00I C00U 108.7(5)
C010 C00I N003 124.3(5)
C010 C00I C00U 126.1(5)
C009 C00J C00A 120.5(5)
C009 C00J C00F 115.1(5)
C00A C00J C00F 124.4(5)
C00P C00K H00K 109.2
C01M C00K H00K 109.2
C01M C00K C00P 109.8(4)
C01M C00K C01U 110.4(5)
C01U C00K H00K 109.2
C01U C00K C00P 109.0(5)
N006 C00L C017 112.8(4)
N006 C00L C01B 108.0(5)
N006 C00L C01O 107.2(4)
C01B C00L C017 109.6(5)
C01B C00L C01O 109.5(5)
C01O C00L C017 109.7(5)
H00A C00N H00D 108.2
C00S C00N H00A 109.7
C00S C00N H00D 109.7
C00S C00N C01C 110.1(5)
C01C C00N H00A 109.6
C01C C00N H00D 109.7
C011 C00O H00O 119.7
C01J C00O H00O 119.7
C01J C00O C011 120.6(5)
C00K C00P H00E 109.9
C00K C00P H00F 109.9
C00K C00P C00S 108.9(4)
H00E C00P H00F 108.3
C00S C00P H00E 109.9
C00S C00P H00F 109.9
C00W C00R C00Y 117.7(5)
C00W C00R C012 119.2(5)
C012 C00R C00Y 123.0(5)
N004 C00S C00N 110.2(4)
N004 C00S C00P 111.4(4)
N004 C00S C01N 107.1(4)
C00N C00S C00P 109.7(4)
C01N C00S C00N 109.2(5)
C01N C00S C00P 109.2(4)
C00V C00T H00T 119.8
C00V C00T C019 120.3(6)
C019 C00T H00T 119.8
C00C C00U C00I 107.5(5)
C00C C00U H00U 126.3
C00I C00U H00U 126.3
C00T C00V H00V 120.0
C00T C00V C028 120.0(6)
C028 C00V H00V 120.0
C00R C00W C011 123.0(5)
C00X C00W C00R 120.2(5)
C00X C00W C011 116.8(5)
C00W C00X H00X 119.3
C01E C00X C00W 121.4(5)
C01E C00X H00X 119.3
N002 C00Y C00R 123.5(5)
N002 C00Y C022 110.6(5)
C022 C00Y C00R 125.5(5)
C012 C00Z H00Z 119.4
C01E C00Z H00Z 119.4
C01E C00Z C012 121.2(5)
C00H C010 C00I 127.6(5)
C00H C010 C01D 115.9(5)
C00I C010 C01D 116.1(5)
C00O C011 C00W 123.2(5)
C01F C011 C00O 118.2(5)
C01F C011 C00W 118.6(5)
C00R C012 C01G 123.5(5)
C00Z C012 C00R 119.5(5)
C00Z C012 C01G 116.9(5)
C00F C013 H013 119.5
C018 C013 C00F 120.9(5)
C018 C013 H013 119.5
C00E C015 H015 119.5
C00E C015 C01P 121.0(5)
C01P C015 H015 119.5
C00F C016 H016 119.9
C01I C016 C00F 120.2(5)
C01I C016 H016 119.9
C00L C017 H01A 110.0
C00L C017 H01B 110.0
H01A C017 H01B 108.4
C029 C017 C00L 108.4(5)
C029 C017 H01A 110.0
C029 C017 H01B 110.0
C013 C018 H018 119.8
C013 C018 C01H 120.4(5)
C01H C018 H018 119.8
C00T C019 H019 119.5
C01A C019 C00T 121.1(6)
C01A C019 H019 119.5
C019 C01A C01E 120.5(5)
C019 C01A C02D 117.9(5)
C02D C01A C01E 121.4(5)
C00L C01B H01C 109.8
C00L C01B H01D 109.8
C00L C01B C026 109.5(5)
H01C C01B H01D 108.2
C026 C01B H01C 109.8
C026 C01B H01D 109.8
C00N C01C H01E 109.7
C00N C01C C01U 109.4(5)
C01U C01C H01E 109.7
C027 C01C C00N 109.0(5)
C027 C01C H01E 109.7
C027 C01C C01U 109.5(5)
C01T C01D C010 118.1(5)
C02B C01D C010 122.6(5)
C02B C01D C01T 119.2(5)
C00X C01E C00Z 118.3(5)
C00X C01E C01A 120.2(5)
C00Z C01E C01A 121.5(5)
C011 C01F H01F 119.6
C023 C01F C011 120.9(6)
C023 C01F H01F 119.6
C01Z C01G C012 121.1(6)
C020 C01G C012 120.4(5)
C020 C01G C01Z 118.3(6)
C018 C01H H01H 120.4
C01I C01H C018 119.1(5)
C01I C01H H01H 120.4
C016 C01I C01H 121.2(5)
C016 C01I H01I 119.4
C01H C01I H01I 119.4
C00O C01J H01J 119.9
C00O C01J C01V 120.2(5)
C01V C01J H01J 119.9
C01P C01K H01K 120.2
C021 C01K H01K 120.2
C021 C01K C01P 119.6(6)
C00E C01L H01L 119.6
C00E C01L C021 120.8(6)
C021 C01L H01L 119.6
C00K C01M H01G 110.0
C00K C01M H01M 110.0
C00K C01M C01S 108.7(5)
H01G C01M H01M 108.3
C01S C01M H01G 110.0
C01S C01M H01M 110.0
C00S C01N H01N 109.8
C00S C01N H01O 109.8
C00S C01N C01S 109.3(4)
H01N C01N H01O 108.3
C01S C01N H01N 109.8
C01S C01N H01O 109.8
C00L C01O H01P 109.7
C00L C01O H01Q 109.7
H01P C01O H01Q 108.2
C01W C01O C00L 110.0(5)
C01W C01O H01P 109.7
C01W C01O H01Q 109.7
C015 C01P H01R 120.0
C01K C01P C015 120.0(6)
C01K C01P H01R 120.0
C01M C01S C01N 108.5(5)
C01M C01S H01S 109.1
C01N C01S H01S 109.1
C027 C01S C01M 110.0(5)
C027 C01S C01N 111.1(5)
C027 C01S H01S 109.1
C01D C01T C02I 120.9(5)
C02C C01T C01D 119.7(6)
C02C C01T C02I 119.3(6)
C00K C01U C01C 109.4(5)
C00K C01U H01T 109.8
C00K C01U H01U 109.8
C01C C01U H01T 109.8
C01C C01U H01U 109.8
H01T C01U H01U 108.2
C01J C01V H01V 120.2
C023 C01V C01J 119.7(6)
C023 C01V H01V 120.2
C01O C01W H01W 109.8
C025 C01W C01O 109.3(5)
C025 C01W H01W 109.8
C02A C01W C01O 108.7(5)
C02A C01W H01W 109.8
C02A C01W C025 109.5(5)
C00H C01X H01X 126.6
C022 C01X C00H 106.7(5)
C022 C01X H01X 126.6
C01G C01Z H01Z 120.1
C02J C01Z C01G 119.8(7)
C02J C01Z H01Z 120.1
C01G C020 H020 119.3
C02G C020 C01G 121.3(6)
C02G C020 H020 119.3
C01K C021 C01L 119.9(6)
C01K C021 H021 120.1
C01L C021 H021 120.1
C00Y C022 H022 126.0
C01X C022 C00Y 107.9(5)
C01X C022 H022 126.0
C01F C023 C01V 120.4(6)
C01F C023 H023 119.8
C01V C023 H023 119.8
C02C C024 C02K 119.4(7)
C02F C024 C02C 118.4(6)
C02F C024 C02K 122.1(7)
C01W C025 H02A 109.8
C01W C025 H02B 109.8
H02A C025 H02B 108.2
C029 C025 C01W 109.6(6)
C029 C025 H02A 109.8
C029 C025 H02B 109.8
C01B C026 H026 109.8
C02A C026 C01B 109.8(5)
C02A C026 H026 109.8
C02E C026 C01B 108.5(5)
C02E C026 H026 109.8
C02E C026 C02A 109.2(6)
C01C C027 H02C 109.8
C01C C027 H02D 109.8
C01S C027 C01C 109.3(5)
C01S C027 H02C 109.8
C01S C027 H02D 109.8
H02C C027 H02D 108.3
C00V C028 H028 120.2
C00V C028 C02D 119.6(6)
C02D C028 H028 120.2
C017 C029 H029 109.1
C017 C029 C02E 110.3(6)
C025 C029 C017 109.1(5)
C025 C029 H029 109.1
C025 C029 C02E 110.1(5)
C02E C029 H029 109.1
C01W C02A C026 110.2(5)
C01W C02A H02E 109.6
C01W C02A H02F 109.6
C026 C02A H02E 109.6
C026 C02A H02F 109.6
H02E C02A H02F 108.1
C01D C02B C02L 120.5(6)
C02F C02B C01D 119.4(6)
C02F C02B C02L 120.1(6)
C01T C02C H02G 119.6
C024 C02C C01T 120.9(7)
C024 C02C H02G 119.6
C01A C02D H02H 119.5
C028 C02D C01A 121.0(6)
C028 C02D H02H 119.5
C026 C02E C029 109.5(5)
C026 C02E H02I 109.8
C026 C02E H02J 109.8
C029 C02E H02I 109.8
C029 C02E H02J 109.8
H02I C02E H02J 108.2
C024 C02F C02B 122.4(6)
C024 C02F H02K 118.8
C02B C02F H02K 118.8
C020 C02G H02L 120.1
C020 C02G C02H 119.9(7)
C02H C02G H02L 120.1
C02G C02H H02M 120.4
C02J C02H C02G 119.3(7)
C02J C02H H02M 120.4
C01T C02I H02N 109.5
C01T C02I H02O 109.5
C01T C02I H02P 109.5
H02N C02I H02O 109.5
H02N C02I H02P 109.5
H02O C02I H02P 109.5
C01Z C02J H02Q 119.3
C02H C02J C01Z 121.4(7)
C02H C02J H02Q 119.3
C024 C02K H02R 109.5
C024 C02K H02S 109.5
C024 C02K H02T 109.5
H02R C02K H02S 109.5
H02R C02K H02T 109.5
H02S C02K H02T 109.5
C02B C02L H02U 109.5
C02B C02L H02V 109.5
C02B C02L H02W 109.5
H02U C02L H02V 109.5
H02U C02L H02W 109.5
H02V C02L H02W 109.5
C6 C2 H2 119.4
C12 C2 H2 119.4
C12 C2 C6 121.1(6)
C5 C3 H3 119.9
C5 C3 C12 120.3(6)
C12 C3 H3 119.9
C3 C5 H5 119.7
C8 C5 C3 120.7(6)
C8 C5 H5 119.7
C2 C6 H6 120.1
C2 C6 C8 119.8(6)
C8 C6 H6 120.1
C2 C12 C00G 120.3(5)
C2 C12 C3 118.1(5)
C3 C12 C00G 121.3(5)
C5 C8 C6 120.0(6)
C5 C8 H8 120.0
C6 C8 H8 120.0

loop_
_geom_bond_atom_site_label_1
_geom_bond_atom_site_label_2
_geom_bond_distance
Fe01 N002 2.015(5)
Fe01 N003 2.006(4)
Fe01 N004 1.958(4)
Fe01 N006 2.005(5)
N002 C00H 1.400(6)
N002 C00Y 1.367(7)
N003 C008 1.357(7)
N003 C00I 1.417(6)
N004 N005 1.321(6)
N004 C00S 1.494(6)
N005 N007 1.329(6)
N006 N007 1.304(6)
N006 C00L 1.495(7)
C008 C00A 1.489(7)
C008 C00C 1.414(7)
C009 H009 0.9500
C009 C00D 1.392(8)
C009 C00J 1.382(7)
C00A C00G 1.414(7)
C00A C00J 1.400(8)
C00B H00B 0.9500
C00B C00D 1.387(8)
C00B C00G 1.409(8)
C00C H00C 0.9500
C00C C00U 1.377(8)
C00D C00E 1.497(7)
C00E C015 1.378(8)
C00E C01L 1.373(8)
C00F C00J 1.508(7)
C00F C013 1.399(7)
C00F C016 1.398(7)
C00G C12 1.471(8)
C00H C010 1.384(8)
C00H C01X 1.428(8)
C00I C00U 1.419(8)
C00I C010 1.404(8)
C00K H00K 1.0000
C00K C00P 1.534(7)
C00K C01M 1.521(8)
C00K C01U 1.526(9)
C00L C017 1.541(8)
C00L C01B 1.518(8)
C00L C01O 1.528(8)
C00N H00A 0.9900
C00N H00D 0.9900
C00N C00S 1.528(8)
C00N C01C 1.529(8)
C00O H00O 0.9500
C00O C011 1.398(8)
C00O C01J 1.379(8)
C00P H00E 0.9900
C00P H00F 0.9900
C00P C00S 1.542(7)
C00R C00W 1.396(8)
C00R C00Y 1.476(7)
C00R C012 1.404(8)
C00S C01N 1.513(7)
C00T H00T 0.9500
C00T C00V 1.363(9)
C00T C019 1.391(8)
C00U H00U 0.9500
C00V H00V 0.9500
C00V C028 1.390(9)
C00W C00X 1.394(7)
C00W C011 1.497(8)
C00X H00X 0.9500
C00X C01E 1.385(8)
C00Y C022 1.401(8)
C00Z H00Z 0.9500
C00Z C012 1.400(8)
C00Z C01E 1.400(8)
C010 C01D 1.509(7)
C011 C01F 1.391(8)
C012 C01G 1.486(8)
C013 H013 0.9500
C013 C018 1.374(8)
C015 H015 0.9500
C015 C01P 1.395(8)
C016 H016 0.9500
C016 C01I 1.376(8)
C017 H01A 0.9900
C017 H01B 0.9900
C017 C029 1.529(8)
C018 H018 0.9500
C018 C01H 1.385(8)
C019 H019 0.9500
C019 C01A 1.388(8)
C01A C01E 1.487(7)
C01A C02D 1.394(9)
C01B H01C 0.9900
C01B H01D 0.9900
C01B C026 1.545(8)
C01C H01E 1.0000
C01C C01U 1.534(8)
C01C C027 1.528(9)
C01D C01T 1.407(9)
C01D C02B 1.390(8)
C01F H01F 0.9500
C01F C023 1.375(9)
C01G C01Z 1.396(9)
C01G C020 1.392(9)
C01H H01H 0.9500
C01H C01I 1.381(8)
C01I H01I 0.9500
C01J H01J 0.9500
C01J C01V 1.383(9)
C01K H01K 0.9500
C01K C01P 1.380(9)
C01K C021 1.376(9)
C01L H01L 0.9500
C01L C021 1.404(8)
C01M H01G 0.9900
C01M H01M 0.9900
C01M C01S 1.539(8)
C01N H01N 0.9900
C01N H01O 0.9900
C01N C01S 1.539(8)
C01O H01P 0.9900
C01O H01Q 0.9900
C01O C01W 1.528(8)
C01P H01R 0.9500
C01S H01S 1.0000
C01S C027 1.506(10)
C01T C02C 1.391(8)
C01T C02I 1.511(10)
C01U H01T 0.9900
C01U H01U 0.9900
C01V H01V 0.9500
C01V C023 1.376(9)
C01W H01W 1.0000
C01W C025 1.526(9)
C01W C02A 1.525(9)
C01X H01X 0.9500
C01X C022 1.365(8)
C01Z H01Z 0.9500
C01Z C02J 1.382(10)
C020 H020 0.9500
C020 C02G 1.380(9)
C021 H021 0.9500
C022 H022 0.9500
C023 H023 0.9500
C024 C02C 1.388(10)
C024 C02F 1.372(11)
C024 C02K 1.511(9)
C025 H02A 0.9900
C025 H02B 0.9900
C025 C029 1.526(10)
C026 H026 1.0000
C026 C02A 1.530(10)
C026 C02E 1.519(9)
C027 H02C 0.9900
C027 H02D 0.9900
C028 H028 0.9500
C028 C02D 1.392(9)
C029 H029 1.0000
C029 C02E 1.532(10)
C02A H02E 0.9900
C02A H02F 0.9900
C02B C02F 1.384(9)
C02B C02L 1.498(11)
C02C H02G 0.9500
C02D H02H 0.9500
C02E H02I 0.9900
C02E H02J 0.9900
C02F H02K 0.9500
C02G H02L 0.9500
C02G C02H 1.383(11)
C02H H02M 0.9500
C02H C02J 1.375(12)
C02I H02N 0.9800
C02I H02O 0.9800
C02I H02P 0.9800
C02J H02Q 0.9500
C02K H02R 0.9800
C02K H02S 0.9800
C02K H02T 0.9800
C02L H02U 0.9800
C02L H02V 0.9800
C02L H02W 0.9800
C2 H2 0.9500
C2 C6 1.391(9)
C2 C12 1.391(8)
C3 H3 0.9500
C3 C5 1.400(9)
C3 C12 1.403(8)
C5 H5 0.9500
C5 C8 1.362(10)
C6 H6 0.9500
C6 C8 1.393(10)
C8 H8 0.9500

loop_
_geom_torsion_atom_site_label_1
_geom_torsion_atom_site_label_2
_geom_torsion_atom_site_label_3
_geom_torsion_atom_site_label_4
_geom_torsion
Fe01 N002 C00H C010 11.8(7)
Fe01 N002 C00H C01X -175.1(4)
Fe01 N002 C00Y C00R -13.1(8)
Fe01 N002 C00Y C022 174.6(4)
Fe01 N003 C008 C00A 41.6(7)
Fe01 N003 C008 C00C -150.2(4)
Fe01 N003 C00I C00U 156.2(4)
Fe01 N003 C00I C010 -34.2(6)
Fe01 N004 N005 N007 -2.2(6)
Fe01 N004 C00S C00N 114.1(5)
Fe01 N004 C00S C00P -123.9(4)
Fe01 N004 C00S C01N -4.5(6)
Fe01 N006 N007 N005 -2.5(6)
Fe01 N006 C00L C017 167.2(4)
Fe01 N006 C00L C01B 45.9(6)
Fe01 N006 C00L C01O -72.0(6)
N002 C00H C010 C00I 3.0(9)
N002 C00H C010 C01D 175.0(5)
N002 C00H C01X C022 -1.6(6)
N002 C00Y C022 C01X 1.0(7)
N003 C008 C00A C00G -103.8(6)
N003 C008 C00A C00J 77.9(6)
N003 C008 C00C C00U -2.6(6)
N003 C00I C00U C00C 1.0(6)
N003 C00I C010 C00H 10.2(9)
N003 C00I C010 C01D -161.8(5)
N004 N005 N007 N006 3.0(7)
N004 C00S C01N C01S 177.9(5)
N005 N004 C00S C00N -64.9(5)
N005 N004 C00S C00P 57.0(6)
N005 N004 C00S C01N 176.4(5)
N006 C00L C017 C029 179.8(5)
N006 C00L C01B C026 -175.6(5)
N006 C00L C01O C01W 178.0(5)
N007 N006 C00L C017 -22.8(7)
N007 N006 C00L C01B -144.1(5)
N007 N006 C00L C01O 98.0(5)
C008 N003 C00I C00U -2.5(6)
C008 N003 C00I C010 167.0(5)
C008 C00A C00G C00B -179.8(5)
C008 C00A C00G C12 -1.1(8)
C008 C00A C00J C009 179.9(5)
C008 C00A C00J C00F 2.7(7)
C008 C00C C00U C00I 0.9(6)
C009 C00D C00E C015 35.1(8)
C009 C00D C00E C01L -143.3(6)
C00A C008 C00C C00U 165.3(5)
C00A C00G C12 C2 126.0(6)
C00A C00G C12 C3 -60.3(8)
C00B C00D C00E C015 -145.0(6)
C00B C00D C00E C01L 36.6(8)
C00B C00G C12 C2 -55.3(7)
C00B C00G C12 C3 118.4(6)
C00C C008 C00A C00G 89.7(7)
C00C C008 C00A C00J -88.6(6)
C00D C009 C00J C00A -1.3(8)
C00D C009 C00J C00F 176.1(5)
C00D C00B C00G C00A 1.3(8)
C00D C00B C00G C12 -177.5(5)
C00D C00E C015 C01P -176.3(5)
C00D C00E C01L C021 177.2(6)
C00E C015 C01P C01K -1.2(9)
C00E C01L C021 C01K -0.6(10)
C00F C013 C018 C01H 0.1(9)
C00F C016 C01I C01H 2.4(9)
C00G C00A C00J C009 1.5(7)
C00G C00A C00J C00F -175.6(4)
C00G C00B C00D C009 -1.0(8)
C00G C00B C00D C00E 179.1(5)
C00H N002 C00Y C00R 170.4(5)
C00H N002 C00Y C022 -1.9(6)
C00H C010 C01D C01T -92.1(7)
C00H C010 C01D C02B 84.7(7)
C00H C01X C022 C00Y 0.4(7)
C00I N003 C008 C00A -165.0(5)
C00I N003 C008 C00C 3.1(6)
C00I C010 C01D C01T 80.8(7)
C00I C010 C01D C02B -102.3(7)
C00J C009 C00D C00B 1.0(8)
C00J C009 C00D C00E -179.1(5)
C00J C00A C00G C00B -1.5(7)
C00J C00A C00G C12 177.1(5)
C00J C00F C013 C018 -172.2(5)
C00J C00F C016 C01I 171.0(5)
C00K C00P C00S N004 178.1(4)
C00K C00P C00S C00N -59.7(6)
C00K C00P C00S C01N 59.9(6)
C00K C01M C01S C01N -61.4(7)
C00K C01M C01S C027 60.3(6)
C00L N006 N007 N005 -173.9(4)
C00L C017 C029 C025 -61.5(7)
C00L C017 C029 C02E 59.5(7)
C00L C01B C026 C02A 58.3(6)
C00L C01B C026 C02E -61.0(7)
C00L C01O C01W C025 58.8(7)
C00L C01O C01W C02A -60.7(6)
C00N C00S C01N C01S 58.6(6)
C00N C01C C01U C00K 60.4(6)
C00N C01C C027 C01S -59.3(6)
C00O C011 C01F C023 -1.5(9)
C00O C01J C01V C023 -1.0(9)
C00P C00K C01M C01S 61.1(6)
C00P C00K C01U C01C -61.6(6)
C00P C00S C01N C01S -61.3(6)
C00R C00W C00X C01E 0.4(9)
C00R C00W C011 C00O 52.4(8)
C00R C00W C011 C01F -127.4(6)
C00R C00Y C022 C01X -171.2(5)
C00R C012 C01G C01Z 48.8(8)
C00R C012 C01G C020 -135.9(6)
C00S N004 N005 N007 177.0(4)
C00S C00N C01C C01U -59.1(6)
C00S C00N C01C C027 60.6(6)
C00S C01N C01S C01M 62.0(7)
C00S C01N C01S C027 -59.0(6)
C00T C00V C028 C02D 0.2(10)
C00T C019 C01A C01E 176.7(6)
C00T C019 C01A C02D 1.3(9)
C00U C00I C010 C00H 177.9(6)
C00U C00I C010 C01D 5.9(8)
C00V C00T C019 C01A -2.4(10)
C00V C028 C02D C01A -1.3(11)
C00W C00R C00Y N002 -105.2(6)
C00W C00R C00Y C022 66.0(8)
C00W C00R C012 C00Z 3.9(8)
C00W C00R C012 C01G -171.0(5)
C00W C00X C01E C00Z 2.9(9)
C00W C00X C01E C01A -177.7(5)
C00W C011 C01F C023 178.4(6)
C00X C00W C011 C00O -127.9(6)
C00X C00W C011 C01F 52.3(8)
C00Y N002 C00H C010 -171.0(5)
C00Y N002 C00H C01X 2.1(6)
C00Y C00R C00W C00X 179.8(5)
C00Y C00R C00W C011 -0.5(8)
C00Y C00R C012 C00Z -179.9(5)
C00Y C00R C012 C01G 5.2(9)
C00Z C012 C01G C01Z -126.2(6)
C00Z C012 C01G C020 49.1(8)
C010 C00H C01X C022 171.6(5)
C010 C00I C00U C00C -168.3(5)
C010 C01D C01T C02C 177.1(6)
C010 C01D C01T C02I -0.5(10)
C010 C01D C02B C02F -177.7(6)
C010 C01D C02B C02L -0.1(10)
C011 C00O C01J C01V -0.8(9)
C011 C00W C00X C01E -179.3(5)
C011 C01F C023 C01V -0.2(10)
C012 C00R C00W C00X -3.8(8)
C012 C00R C00W C011 175.9(5)
C012 C00R C00Y N002 78.6(7)
C012 C00R C00Y C022 -110.3(7)
C012 C00Z C01E C00X -2.8(9)
C012 C00Z C01E C01A 177.9(6)
C012 C01G C01Z C02J 173.4(6)
C012 C01G C020 C02G -173.3(6)
C013 C00F C00J C009 57.6(7)
C013 C00F C00J C00A -125.1(6)
C013 C00F C016 C01I -2.4(8)
C013 C018 C01H C01I -0.1(9)
C015 C00E C01L C021 -1.2(9)
C016 C00F C00J C009 -115.6(6)
C016 C00F C00J C00A 61.7(7)
C016 C00F C013 C018 1.2(8)
C017 C00L C01B C026 61.2(6)
C017 C00L C01O C01W -59.3(6)
C017 C029 C02E C026 -60.7(7)
C018 C01H C01I C016 -1.1(9)
C019 C00T C00V C028 1.7(10)
C019 C01A C01E C00X -34.5(9)
C019 C01A C01E C00Z 144.8(6)
C019 C01A C02D C028 0.6(10)
C01B C00L C017 C029 -59.9(7)
C01B C00L C01O C01W 61.1(6)
C01B C026 C02A C01W -58.9(7)
C01B C026 C02E C029 60.2(7)
C01C C00N C00S N004 -178.1(4)
C01C C00N C00S C00P 59.0(6)
C01C C00N C00S C01N -60.7(6)
C01D C01T C02C C024 1.1(11)
C01D C02B C02F C024 0.5(11)
C01E C00Z C012 C00R -0.6(9)
C01E C00Z C012 C01G 174.6(5)
C01E C01A C02D C028 -174.8(6)
C01G C01Z C02J C02H 1.2(12)
C01G C020 C02G C02H -1.3(10)
C01J C00O C011 C00W -177.8(5)
C01J C00O C011 C01F 2.0(8)
C01J C01V C023 C01F 1.5(10)
C01L C00E C015 C01P 2.2(9)
C01M C00K C00P C00S -60.0(6)
C01M C00K C01U C01C 59.1(6)
C01M C01S C027 C01C -61.1(6)
C01N C01S C027 C01C 59.0(6)
C01O C00L C017 C029 60.3(7)
C01O C00L C01B C026 -59.2(6)
C01O C01W C025 C029 -60.1(7)
C01O C01W C02A C026 59.8(7)
C01P C01K C021 C01L 1.6(10)
C01T C01D C02B C02F -0.9(10)
C01T C01D C02B C02L 176.7(7)
C01U C00K C00P C00S 61.0(6)
C01U C00K C01M C01S -59.2(6)
C01U C01C C027 C01S 60.3(6)
C01W C025 C029 C017 61.9(7)
C01W C025 C029 C02E -59.1(7)
C01X C00H C010 C00I -169.1(5)
C01X C00H C010 C01D 2.9(8)
C01Z C01G C020 C02G 2.2(9)
C020 C01G C01Z C02J -2.1(10)
C020 C02G C02H C02J 0.3(11)
C021 C01K C01P C015 -0.7(9)
C025 C01W C02A C026 -59.6(7)
C025 C029 C02E C026 59.7(7)
C027 C01C C01U C00K -58.9(6)
C02A C01W C025 C029 58.9(7)
C02A C026 C02E C029 -59.5(7)
C02B C01D C01T C02C 0.1(10)
C02B C01D C01T C02I -177.4(8)
C02C C024 C02F C02B 0.6(11)
C02D C01A C01E C00X 140.7(6)
C02D C01A C01E C00Z -39.9(9)
C02E C026 C02A C01W 60.0(7)
C02F C024 C02C C01T -1.4(11)
C02G C02H C02J C01Z -0.3(12)
C02I C01T C02C C024 178.7(8)
C02K C024 C02C C01T -177.9(7)
C02K C024 C02F C02B 177.1(7)
C02L C02B C02F C024 -177.1(8)
C2 C6 C8 C5 -0.1(11)
C3 C5 C8 C6 -1.5(11)
C5 C3 C12 C00G -171.5(6)
C5 C3 C12 C2 2.4(9)
C6 C2 C12 C00G 169.9(6)
C6 C2 C12 C3 -4.0(9)
C12 C2 C6 C8 2.9(11)
C12 C3 C5 C8 0.4(10)
